data_2202838
loop_
_publ_author_name
'Li, Xiaoju'
'Cao, Rong'
'Sun, Daofeng'
'Bi, Wenhua'
'Wang, Yanqin'
'Hong, Maochun'

_publ_section_title
;<i>catena</i>-Poly[[silver(I)-\m-1,2-bis(4-pyridyl)ethane-\k^2^<i>N</i>:<i>N</i>']
 trifluoromethanesulfonate]
;
_journal_issue 7
_journal_name_full 'Acta Crystallographica Section E'
_journal_page_first m416
_journal_page_last m418
_journal_paper_doi 10.1107/S1600536803011565
_journal_volume 59
_journal_year 2003
_chemical_formula_iupac '[Ag (C12 H12 N2)] (C F3 O3 S)'
_chemical_formula_moiety 'C12 H12 Ag1 N2 1+, C F3 O3 S 1-'
_chemical_formula_sum 'C13 H12 Ag F3 N2 O3 S'
_chemical_formula_weight 441.18
_chemical_name_systematic ?
_space_group_IT_number 14
_symmetry_cell_setting monoclinic
_symmetry_space_group_name_Hall '-P 2ybc'
_symmetry_space_group_name_H-M 'P 1 21/c 1'
_atom_sites_solution_hydrogens geom
_atom_sites_solution_primary direct
_atom_sites_solution_secondary difmap
_audit_creation_method SHELXL-97
_cell_angle_alpha 90.00
_cell_angle_beta 96.654(4)
_cell_angle_gamma 90.00
_cell_formula_units_Z 8
_cell_length_a 9.8575(15)
_cell_length_b 15.195(2)
_cell_length_c 20.974(3)
_cell_measurement_reflns_used 5201
_cell_measurement_temperature 293(2)
_cell_measurement_theta_max 27.55
_cell_measurement_theta_min 2.75
_cell_volume 3120.4(8)
_computing_cell_refinement SMART
_computing_data_collection 'SMART (Siemens, 1994)'
_computing_data_reduction 'SAINT (Siemens, 1994)'
_computing_molecular_graphics SHELXL97
_computing_publication_material SHELXL97
_computing_structure_refinement 'SHELXL97 (Sheldrick, 1997)'
_computing_structure_solution 'SHELXS97 (Sheldrick, 1997)'
_diffrn_ambient_temperature 293(2)
_diffrn_measured_fraction_theta_full 0.996
_diffrn_measured_fraction_theta_max 0.996
_diffrn_measurement_device_type 'Siemens SMART CCD'
_diffrn_measurement_method \w
_diffrn_radiation_monochromator graphite
_diffrn_radiation_source 'fine-focus sealed tube'
_diffrn_radiation_type MoK\a
_diffrn_radiation_wavelength 0.71073
_diffrn_reflns_av_R_equivalents 0.0666
_diffrn_reflns_av_sigmaI/netI 0.0981
_diffrn_reflns_limit_h_max 12
_diffrn_reflns_limit_h_min -12
_diffrn_reflns_limit_k_max 19
_diffrn_reflns_limit_k_min -18
_diffrn_reflns_limit_l_max 18
_diffrn_reflns_limit_l_min -27
_diffrn_reflns_number 21114
_diffrn_reflns_theta_full 27.55
_diffrn_reflns_theta_max 27.55
_diffrn_reflns_theta_min 2.75
_diffrn_standards_number 0
_exptl_absorpt_coefficient_mu 1.472
_exptl_absorpt_correction_T_max .692
_exptl_absorpt_correction_T_min .574
_exptl_absorpt_correction_type multi-scan
_exptl_absorpt_process_details '(SADABS; Sheldrick, 1996)'
_exptl_crystal_colour colorless
_exptl_crystal_density_diffrn 1.878
_exptl_crystal_density_method 'not measured'
_exptl_crystal_description needle
_exptl_crystal_F_000 1744
_exptl_crystal_size_max .46
_exptl_crystal_size_mid .32
_exptl_crystal_size_min .25
_refine_diff_density_max 0.527
_refine_diff_density_min -0.547
_refine_ls_extinction_method none
_refine_ls_goodness_of_fit_ref 0.953
_refine_ls_hydrogen_treatment constr
_refine_ls_matrix_type full
_refine_ls_number_parameters 415
_refine_ls_number_reflns 7176
_refine_ls_number_restraints 0
_refine_ls_restrained_S_all 0.953
_refine_ls_R_factor_all 0.1264
_refine_ls_R_factor_gt 0.0438
_refine_ls_shift/su_max 0.004
_refine_ls_shift/su_mean 0.000
_refine_ls_structure_factor_coef Fsqd
_refine_ls_weighting_details 'calc w = 1/[\s^2^(Fo^2^)+(0.0132P)^2^] where P = (Fo^2^+2Fc^2^)/3'
_refine_ls_weighting_scheme calc
_refine_ls_wR_factor_gt 0.0661
_refine_ls_wR_factor_ref 0.0756
_reflns_number_gt 2940
_reflns_number_total 7176
_reflns_threshold_expression I>2\s(I)
_cod_data_source_file om6146.cif
_cod_data_source_block I
_cod_depositor_comments
;
The following automatic conversions were performed:
'_symmetry_cell_setting' value 'Monoclinic' changed to 'monoclinic'
according to '/home/saulius/struct/CIF-dictionaries/cif_core.dic'
dictionary named 'cif_core.dic' version 2.4.1 from 2010-06-29.

Automatic conversion script
Id: cif_fix_enum 1527 2010-12-29 10:47:43Z saulius 

The following automatic conversions were performed:

'_symmetry_cell_setting' value 'Monoclinic' changed to 'monoclinic'
according to /home/saulius/struct/CIF-dictionaries/cif_core.dic
dictionary named 'cif_core.dic' version 2.4.1 from 2010-06-29.

Automatic conversion script
Id: cif_fix_values 1715 2011-07-08 13:25:40Z adriana 
;
_cod_original_sg_symbol_H-M 'P 21/c'
_cod_original_formula_sum 'C13 H12 Ag1 F3 N2 O3 S1'
_cod_database_code 2202838
_cod_database_fobs_code 2202838

loop_
_symmetry_equiv_pos_as_xyz
'x, y, z'
'-x, y+1/2, -z+1/2'
'-x, -y, -z'
'x, -y-1/2, z-1/2'

loop_
_atom_site_label
_atom_site_fract_x
_atom_site_fract_y
_atom_site_fract_z
_atom_site_U_iso_or_equiv
_atom_site_adp_type
_atom_site_calc_flag
_atom_site_refinement_flags
_atom_site_occupancy
_atom_site_disorder_assembly
_atom_site_disorder_group
_atom_site_type_symbol
Ag1 0.40467(4) 0.45484(3) 0.058762(19) 0.06985(16) Uani d . 1 . . Ag
Ag2 -0.63954(4) 0.36891(3) -0.42253(2) 0.06922(16) Uani d . 1 . . Ag
N1 1.1916(4) 0.3960(3) 0.5044(2) 0.0547(12) Uani d . 1 . . N
N2 0.5614(3) 0.4471(3) 0.13918(17) 0.0457(10) Uani d . 1 . . N
N3 0.2278(3) 0.4505(3) -0.01102(18) 0.0543(11) Uani d . 1 . . N
N4 -0.4614(4) 0.3858(3) -0.35279(19) 0.0541(11) Uani d . 1 . . N
S1 0.84245(15) 0.75924(11) 0.32770(7) 0.0659(4) Uani d . 1 . . S
S2 -0.42402(14) 0.21579(10) -0.52218(7) 0.0617(4) Uani d . 1 . . S
O1 0.8519(4) 0.6657(3) 0.3294(2) 0.1180(16) Uani d . 1 . . O
O2 0.9701(3) 0.8018(3) 0.32673(19) 0.1005(14) Uani d . 1 . . O
O3 0.7558(4) 0.7943(3) 0.3697(2) 0.1188(16) Uani d . 1 . . O
O4 -0.4474(4) 0.1341(2) -0.5555(2) 0.1071(15) Uani d . 1 . . O
O5 -0.5149(3) 0.2316(2) -0.47487(16) 0.0707(10) Uani d . 1 . . O
O6 -0.2853(3) 0.2361(2) -0.50267(19) 0.0946(13) Uani d . 1 . . O
F1 0.7366(4) 0.8629(3) 0.23702(19) 0.1500(18) Uani d . 1 . . F
F2 0.8236(4) 0.7480(3) 0.20393(17) 0.1232(14) Uani d . 1 . . F
F3 0.6341(3) 0.7435(3) 0.24095(17) 0.1387(16) Uani d . 1 . . F
F4 -0.4060(4) 0.2903(3) -0.6325(2) 0.1574(19) Uani d . 1 . . F
F5 -0.4506(4) 0.3777(3) -0.5578(2) 0.1343(16) Uani d . 1 . . F
F6 -0.6055(4) 0.2920(3) -0.60159(17) 0.1360(15) Uani d . 1 . . F
C1 0.7545(7) 0.7801(5) 0.2488(3) 0.0784(18) Uani d . 1 . . C
C2 -0.4715(7) 0.2969(5) -0.5837(4) 0.093(2) Uani d . 1 . . C
C11 1.2069(5) 0.4466(4) 0.4546(3) 0.088(2) Uani d . 1 . . C
H11A 1.2918 0.4722 0.4518 0.106 Uiso calc R 1 . . H
C12 1.1034(5) 0.4630(4) 0.4068(3) 0.091(2) Uani d . 1 . . C
H12A 1.1199 0.4980 0.3722 0.109 Uiso calc R 1 . . H
C13 0.9761(5) 0.4286(3) 0.4092(2) 0.0525(14) Uani d . 1 . . C
C14 0.8601(4) 0.4464(3) 0.3565(2) 0.0680(16) Uani d . 1 . . C
H14A 0.7758 0.4243 0.3702 0.082 Uiso calc R 1 . . H
H14B 0.8504 0.5096 0.3508 0.082 Uiso calc R 1 . . H
C15 0.8789(5) 0.4071(4) 0.2954(3) 0.101(2) Uani d . 1 . . C
H15A 0.8898 0.3441 0.3014 0.121 Uiso calc R 1 . . H
H15B 0.9632 0.4296 0.2819 0.121 Uiso calc R 1 . . H
C16 0.7643(5) 0.4230(4) 0.2413(2) 0.0663(17) Uani d . 1 . . C
C17 0.6752(6) 0.3579(4) 0.2214(3) 0.0839(19) Uani d . 1 . . C
H17A 0.6810 0.3038 0.2422 0.101 Uiso calc R 1 . . H
C18 0.5770(5) 0.3716(4) 0.1709(3) 0.0701(17) Uani d . 1 . . C
H18A 0.5180 0.3256 0.1580 0.084 Uiso calc R 1 . . H
C19 0.6452(4) 0.5114(3) 0.1595(2) 0.0510(14) Uani d . 1 . . C
H19A 0.6354 0.5654 0.1387 0.061 Uiso calc R 1 . . H
C20 0.7472(5) 0.5026(4) 0.2105(2) 0.0609(16) Uani d . 1 . . C
H20A 0.8032 0.5500 0.2236 0.073 Uiso calc R 1 . . H
C21 0.9603(5) 0.3774(3) 0.4595(2) 0.0632(15) Uani d . 1 . . C
H21A 0.8760 0.3516 0.4631 0.076 Uiso calc R 1 . . H
C22 1.0691(5) 0.3623(3) 0.5067(2) 0.0677(16) Uani d . 1 . . C
H22A 1.0548 0.3268 0.5414 0.081 Uiso calc R 1 . . H
C23 0.1742(5) 0.3732(4) -0.0291(2) 0.0697(16) Uani d . 1 . . C
H23A 0.2174 0.3224 -0.0124 0.084 Uiso calc R 1 . . H
C24 0.0575(5) 0.3647(4) -0.0716(3) 0.0725(17) Uani d . 1 . . C
H24A 0.0231 0.3090 -0.0825 0.087 Uiso calc R 1 . . H
C25 -0.0086(5) 0.4384(4) -0.0979(2) 0.0597(16) Uani d . 1 . . C
C26 -0.1376(5) 0.4318(4) -0.1443(3) 0.095(2) Uani d . 1 . . C
H26A -0.1994 0.3913 -0.1265 0.114 Uiso calc R 1 . . H
H26B -0.1812 0.4891 -0.1471 0.114 Uiso calc R 1 . . H
C27 -0.1214(5) 0.4045(5) -0.2053(3) 0.117(3) Uani d . 1 . . C
H27A -0.0785 0.3470 -0.2015 0.140 Uiso calc R 1 . . H
H27B -0.0562 0.4441 -0.2215 0.140 Uiso calc R 1 . . H
C28 -0.2420(5) 0.3973(4) -0.2570(2) 0.0637(16) Uani d . 1 . . C
C29 -0.2306(4) 0.3578(3) -0.3129(2) 0.0531(14) Uani d . 1 . . C
H29A -0.1478 0.3328 -0.3203 0.064 Uiso calc R 1 . . H
C30 -0.3407(5) 0.3537(3) -0.3598(2) 0.0609(15) Uani d . 1 . . C
H30A -0.3286 0.3267 -0.3985 0.073 Uiso calc R 1 . . H
C31 -0.4720(5) 0.4247(4) -0.2983(3) 0.091(2) Uani d . 1 . . C
H31A -0.5560 0.4490 -0.2922 0.110 Uiso calc R 1 . . H
C32 -0.3679(5) 0.4322(4) -0.2494(3) 0.113(3) Uani d . 1 . . C
H32A -0.3822 0.4606 -0.2114 0.135 Uiso calc R 1 . . H
C33 0.0490(5) 0.5173(4) -0.0806(2) 0.0573(15) Uani d . 1 . . C
H33A 0.0098 0.5689 -0.0980 0.069 Uiso calc R 1 . . H
C34 0.1656(5) 0.5215(3) -0.0372(2) 0.0569(14) Uani d . 1 . . C
H34A 0.2021 0.5764 -0.0258 0.068 Uiso calc R 1 . . H

loop_
_atom_site_aniso_label
_atom_site_aniso_U_11
_atom_site_aniso_U_22
_atom_site_aniso_U_33
_atom_site_aniso_U_12
_atom_site_aniso_U_13
_atom_site_aniso_U_23
Ag1 0.0497(2) 0.1013(4) 0.0511(3) 0.0145(2) -0.02595(19) -0.0129(3)
Ag2 0.0489(2) 0.0970(4) 0.0540(3) 0.0090(2) -0.0269(2) -0.0059(3)
N1 0.045(3) 0.066(3) 0.048(3) 0.010(2) -0.016(2) 0.000(2)
N2 0.039(2) 0.053(3) 0.041(3) 0.006(2) -0.0110(19) -0.004(2)
N3 0.047(2) 0.060(3) 0.051(3) 0.007(2) -0.016(2) 0.000(3)
N4 0.037(2) 0.075(3) 0.047(3) 0.000(2) -0.014(2) -0.008(2)
S1 0.0605(10) 0.0791(13) 0.0542(10) -0.0058(9) -0.0104(8) -0.0022(9)
S2 0.0547(9) 0.0648(11) 0.0621(11) -0.0056(8) -0.0080(8) -0.0072(8)
O1 0.172(4) 0.066(3) 0.104(4) -0.008(3) -0.037(3) 0.015(3)
O2 0.063(2) 0.130(4) 0.103(4) -0.033(2) -0.014(2) -0.007(3)
O3 0.090(3) 0.194(5) 0.071(3) 0.023(3) 0.005(3) -0.032(3)
O4 0.099(3) 0.072(3) 0.148(4) -0.009(2) 0.004(3) -0.055(3)
O5 0.074(2) 0.089(3) 0.050(2) -0.008(2) 0.012(2) -0.002(2)
O6 0.053(2) 0.105(3) 0.118(4) -0.014(2) -0.024(2) 0.008(3)
F1 0.207(4) 0.095(3) 0.133(4) 0.042(3) -0.042(3) 0.039(3)
F2 0.129(3) 0.182(4) 0.057(3) 0.030(3) 0.000(2) -0.011(3)
F3 0.081(2) 0.225(5) 0.099(3) -0.027(3) -0.039(2) 0.009(3)
F4 0.156(4) 0.258(5) 0.061(3) -0.020(3) 0.026(3) 0.031(3)
F5 0.138(3) 0.091(3) 0.168(4) -0.001(3) -0.004(3) 0.039(3)
F6 0.095(3) 0.207(4) 0.096(3) 0.010(3) -0.033(2) 0.033(3)
C1 0.081(5) 0.094(6) 0.056(5) 0.005(4) -0.013(4) 0.004(4)
C2 0.071(5) 0.128(7) 0.077(6) -0.012(5) -0.005(4) -0.001(5)
C11 0.046(3) 0.132(6) 0.079(5) -0.024(4) -0.024(3) 0.027(4)
C12 0.069(4) 0.128(6) 0.069(4) -0.035(4) -0.023(3) 0.050(4)
C13 0.052(3) 0.058(4) 0.041(3) 0.006(3) -0.020(3) 0.002(3)
C14 0.056(3) 0.093(4) 0.049(4) 0.006(3) -0.023(3) 0.008(3)
C15 0.081(4) 0.161(6) 0.054(4) 0.051(4) -0.027(4) -0.031(4)
C16 0.058(4) 0.092(5) 0.043(4) 0.027(3) -0.020(3) -0.012(3)
C17 0.120(5) 0.061(4) 0.060(4) 0.025(4) -0.036(4) 0.005(3)
C18 0.089(4) 0.046(4) 0.065(4) -0.008(3) -0.036(3) -0.002(3)
C19 0.044(3) 0.056(4) 0.050(3) -0.003(3) -0.010(3) 0.008(3)
C20 0.043(3) 0.085(5) 0.050(4) -0.014(3) -0.014(3) -0.017(3)
C21 0.045(3) 0.084(4) 0.055(4) -0.012(3) -0.015(3) 0.012(3)
C22 0.057(3) 0.083(4) 0.058(4) 0.000(3) -0.013(3) 0.027(3)
C23 0.071(4) 0.064(4) 0.065(4) 0.018(3) -0.028(3) 0.000(3)
C24 0.068(4) 0.070(4) 0.073(4) -0.003(3) -0.020(3) -0.012(3)
C25 0.047(3) 0.085(5) 0.041(3) 0.014(3) -0.020(3) -0.008(3)
C26 0.062(4) 0.154(6) 0.060(4) 0.011(4) -0.031(3) -0.018(4)
C27 0.044(3) 0.225(8) 0.074(5) 0.031(4) -0.024(3) -0.065(5)
C28 0.041(3) 0.098(5) 0.046(4) 0.007(3) -0.020(3) -0.021(3)
C29 0.035(3) 0.071(4) 0.049(4) 0.005(3) -0.010(2) -0.012(3)
C30 0.046(3) 0.089(4) 0.044(3) 0.000(3) -0.013(3) -0.018(3)
C31 0.044(3) 0.165(6) 0.059(4) 0.032(4) -0.023(3) -0.044(4)
C32 0.052(4) 0.198(7) 0.080(5) 0.036(4) -0.026(3) -0.083(5)
C33 0.051(3) 0.070(4) 0.046(3) 0.015(3) -0.012(3) 0.006(3)
C34 0.055(3) 0.067(4) 0.045(3) 0.000(3) -0.009(3) -0.002(3)

loop_
_atom_type_symbol
_atom_type_description
_atom_type_scat_dispersion_real
_atom_type_scat_dispersion_imag
_atom_type_scat_source
C C 0.0033 0.0016 'International Tables Vol C Tables 4.2.6.8 and 6.1.1.4'
H H 0.0000 0.0000 'International Tables Vol C Tables 4.2.6.8 and 6.1.1.4'
N N 0.0061 0.0033 'International Tables Vol C Tables 4.2.6.8 and 6.1.1.4'
O O 0.0106 0.0060 'International Tables Vol C Tables 4.2.6.8 and 6.1.1.4'
F F 0.0171 0.0103 'International Tables Vol C Tables 4.2.6.8 and 6.1.1.4'
S S 0.1246 0.1234 'International Tables Vol C Tables 4.2.6.8 and 6.1.1.4'
Ag Ag -0.8971 1.1015 'International Tables Vol C Tables 4.2.6.8 and 6.1.1.4'

loop_
_geom_angle_atom_site_label_1
_geom_angle_atom_site_label_2
_geom_angle_atom_site_label_3
_geom_angle_site_symmetry_1
_geom_angle_site_symmetry_3
_geom_angle
_geom_angle_publ_flag
N3 Ag1 N2 . . 170.27(15) yes
N3 Ag1 O4 . 2_554 97.37(15) yes
N2 Ag1 O4 . 2_554 88.59(14) yes
N4 Ag2 N1 . 1_354 161.97(15) yes
N4 Ag2 O5 . . 89.71(13) yes
N1 Ag2 O5 1_354 . 101.90(12) yes
C22 N1 C11 . . 116.4(4) ?
C22 N1 Ag2 . 1_756 122.2(4) ?
C11 N1 Ag2 . 1_756 121.4(4) ?
C19 N2 C18 . . 116.5(4) ?
C19 N2 Ag1 . . 125.4(3) ?
C18 N2 Ag1 . . 118.1(3) ?
C23 N3 C34 . . 116.9(4) ?
C23 N3 Ag1 . . 119.2(3) ?
C34 N3 Ag1 . . 123.9(4) ?
C31 N4 C30 . . 115.7(4) ?
C31 N4 Ag2 . . 120.4(3) ?
C30 N4 Ag2 . . 123.8(3) ?
O3 S1 O2 . . 116.2(3) ?
O3 S1 O1 . . 114.0(3) ?
O2 S1 O1 . . 113.6(3) ?
O3 S1 C1 . . 104.3(3) ?
O2 S1 C1 . . 103.9(3) ?
O1 S1 C1 . . 102.8(3) ?
O6 S2 O4 . . 115.2(2) ?
O6 S2 O5 . . 115.1(2) ?
O4 S2 O5 . . 113.9(2) ?
O6 S2 C2 . . 102.7(3) ?
O4 S2 C2 . . 103.3(3) ?
O5 S2 C2 . . 104.4(3) ?
S2 O5 Ag2 . . 139.2(2) ?
F1 C1 F3 . . 106.8(5) ?
F1 C1 F2 . . 107.1(6) ?
F3 C1 F2 . . 106.9(6) ?
F1 C1 S1 . . 112.8(5) ?
F3 C1 S1 . . 112.0(5) ?
F2 C1 S1 . . 110.9(4) ?
F4 C2 F6 . . 110.2(6) ?
F4 C2 F5 . . 109.1(6) ?
F6 C2 F5 . . 105.4(6) ?
F4 C2 S2 . . 113.9(6) ?
F6 C2 S2 . . 109.2(5) ?
F5 C2 S2 . . 108.7(5) ?
N1 C11 C12 . . 122.8(5) ?
N1 C11 H11A . . 118.6 ?
C12 C11 H11A . . 118.6 ?
C13 C12 C11 . . 121.0(5) ?
C13 C12 H12A . . 119.5 ?
C11 C12 H12A . . 119.5 ?
C21 C13 C12 . . 116.3(4) ?
C21 C13 C14 . . 122.2(5) ?
C12 C13 C14 . . 121.5(5) ?
C15 C14 C13 . . 114.1(4) ?
C15 C14 H14A . . 108.7 ?
C13 C14 H14A . . 108.7 ?
C15 C14 H14B . . 108.7 ?
C13 C14 H14B . . 108.7 ?
H14A C14 H14B . . 107.6 ?
C14 C15 C16 . . 115.7(4) ?
C14 C15 H15A . . 108.3 ?
C16 C15 H15A . . 108.3 ?
C14 C15 H15B . . 108.3 ?
C16 C15 H15B . . 108.3 ?
H15A C15 H15B . . 107.4 ?
C17 C16 C20 . . 117.2(5) ?
C17 C16 C15 . . 120.8(6) ?
C20 C16 C15 . . 122.0(5) ?
C16 C17 C18 . . 120.2(5) ?
C16 C17 H17A . . 119.9 ?
C18 C17 H17A . . 119.9 ?
N2 C18 C17 . . 123.5(5) ?
N2 C18 H18A . . 118.3 ?
C17 C18 H18A . . 118.3 ?
N2 C19 C20 . . 123.3(5) ?
N2 C19 H19A . . 118.3 ?
C20 C19 H19A . . 118.3 ?
C16 C20 C19 . . 119.1(5) ?
C16 C20 H20A . . 120.4 ?
C19 C20 H20A . . 120.4 ?
C13 C21 C22 . . 120.5(5) ?
C13 C21 H21A . . 119.7 ?
C22 C21 H21A . . 119.7 ?
N1 C22 C21 . . 123.0(5) ?
N1 C22 H22A . . 118.5 ?
C21 C22 H22A . . 118.5 ?
N3 C23 C24 . . 123.0(5) ?
N3 C23 H23A . . 118.5 ?
C24 C23 H23A . . 118.5 ?
C23 C24 C25 . . 120.2(5) ?
C23 C24 H24A . . 119.9 ?
C25 C24 H24A . . 119.9 ?
C33 C25 C24 . . 116.5(4) ?
C33 C25 C26 . . 121.7(5) ?
C24 C25 C26 . . 121.8(5) ?
C27 C26 C25 . . 116.1(5) ?
C27 C26 H26A . . 108.3 ?
C25 C26 H26A . . 108.3 ?
C27 C26 H26B . . 108.3 ?
C25 C26 H26B . . 108.3 ?
H26A C26 H26B . . 107.4 ?
C26 C27 C28 . . 121.5(5) ?
C26 C27 H27A . . 107.0 ?
C28 C27 H27A . . 107.0 ?
C26 C27 H27B . . 107.0 ?
C28 C27 H27B . . 107.0 ?
H27A C27 H27B . . 106.7 ?
C29 C28 C32 . . 116.4(4) ?
C29 C28 C27 . . 121.5(5) ?
C32 C28 C27 . . 122.1(5) ?
C28 C29 C30 . . 120.5(4) ?
C28 C29 H29A . . 119.7 ?
C30 C29 H29A . . 119.7 ?
N4 C30 C29 . . 123.6(5) ?
N4 C30 H30A . . 118.2 ?
C29 C30 H30A . . 118.2 ?
N4 C31 C32 . . 124.6(5) ?
N4 C31 H31A . . 117.7 ?
C32 C31 H31A . . 117.7 ?
C31 C32 C28 . . 119.2(5) ?
C31 C32 H32A . . 120.4 ?
C28 C32 H32A . . 120.4 ?
C25 C33 C34 . . 120.4(5) ?
C25 C33 H33A . . 119.8 ?
C34 C33 H33A . . 119.8 ?
N3 C34 C33 . . 123.0(5) ?
N3 C34 H34A . . 118.5 ?
C33 C34 H34A . . 118.5 ?

loop_
_geom_bond_atom_site_label_1
_geom_bond_atom_site_label_2
_geom_bond_site_symmetry_2
_geom_bond_distance
_geom_bond_publ_flag
Ag1 N3 . 2.143(3) yes
Ag1 N2 . 2.155(3) yes
Ag1 O4 2_554 2.758(4) yes
Ag2 N4 . 2.166(3) yes
Ag2 N1 1_354 2.167(4) yes
Ag2 O5 . 2.717(3) yes
N1 C22 . 1.317(5) ?
N1 C11 . 1.321(6) ?
N1 Ag2 1_756 2.167(4) ?
N2 C19 . 1.318(5) ?
N2 C18 . 1.326(5) ?
N3 C23 . 1.325(5) ?
N3 C34 . 1.327(5) ?
N4 C31 . 1.301(5) ?
N4 C30 . 1.310(5) ?
S1 O3 . 1.402(4) ?
S1 O2 . 1.417(3) ?
S1 O1 . 1.424(4) ?
S1 C1 . 1.804(6) ?
S2 O6 . 1.415(3) ?
S2 O4 . 1.431(3) ?
S2 O5 . 1.432(3) ?
S2 C2 . 1.806(7) ?
F1 C1 . 1.292(6) ?
F2 C1 . 1.317(6) ?
F3 C1 . 1.304(6) ?
F4 C2 . 1.278(7) ?
F5 C2 . 1.348(7) ?
F6 C2 . 1.333(6) ?
C11 C12 . 1.368(6) ?
C11 H11A . 0.9300 ?
C12 C13 . 1.366(6) ?
C12 H12A . 0.9300 ?
C13 C21 . 1.336(6) ?
C13 C14 . 1.519(5) ?
C14 C15 . 1.446(6) ?
C14 H14A . 0.9700 ?
C14 H14B . 0.9700 ?
C15 C16 . 1.524(6) ?
C15 H15A . 0.9700 ?
C15 H15B . 0.9700 ?
C16 C17 . 1.356(6) ?
C16 C20 . 1.374(6) ?
C17 C18 . 1.366(6) ?
C17 H17A . 0.9300 ?
C18 H18A . 0.9300 ?
C19 C20 . 1.386(6) ?
C19 H19A . 0.9300 ?
C20 H20A . 0.9300 ?
C21 C22 . 1.392(6) ?
C21 H21A . 0.9300 ?
C22 H22A . 0.9300 ?
C23 C24 . 1.377(6) ?
C23 H23A . 0.9300 ?
C24 C25 . 1.378(6) ?
C24 H24A . 0.9300 ?
C25 C33 . 1.359(6) ?
C25 C26 . 1.512(5) ?
C26 C27 . 1.372(6) ?
C26 H26A . 0.9700 ?
C26 H26B . 0.9700 ?
C27 C28 . 1.517(6) ?
C27 H27A . 0.9700 ?
C27 H27B . 0.9700 ?
C28 C29 . 1.333(6) ?
C28 C32 . 1.376(6) ?
C29 C30 . 1.379(5) ?
C29 H29A . 0.9300 ?
C30 H30A . 0.9300 ?
C31 C32 . 1.370(6) ?
C31 H31A . 0.9300 ?
C32 H32A . 0.9300 ?
C33 C34 . 1.382(5) ?
C33 H33A . 0.9300 ?
C34 H34A . 0.9300 ?
